data_1526369
loop_
_publ_author_name
'Howard, C.J.'
'Withers, R.L.'
'Kennedy, B.J.'

_publ_section_title
;
 Space group and structure for the perovskite Ca0.5 Sr0.5 Ti O3
;
_journal_name_full 'Journal of Solid State Chemistry'
_journal_page_first 8
_journal_page_last 12
_journal_volume 160
_journal_year 2001
_chemical_formula_sum 'Ca0.5 O3 Sr0.5 Ti'
_chemical_name_systematic '(Ca0.5 Sr0.5) Ti O3'
_space_group_IT_number 62
_symmetry_space_group_name_Hall '-P 2ac 2n'
_symmetry_space_group_name_H-M 'P n m a'
_cell_angle_alpha 90
_cell_angle_beta 90
_cell_angle_gamma 90
_cell_formula_units_Z 4
_cell_length_a 5.4725
_cell_length_b 7.7324
_cell_length_c 5.4715
_cell_volume 231.530
_citation_journal_id_ASTM JSSCBI
_cod_data_source_file Howard_JSSCBI_2001_1654.cif
_cod_data_source_block Ca0.5O3Sr0.5Ti1
_cod_original_cell_volume 231.5296
_cod_original_formula_sum 'Ca0.5 O3 Sr0.5 Ti1'
_cod_database_code 1526369

loop_
_symmetry_equiv_pos_as_xyz
x,y,z
-x+1/2,-y,z+1/2
x+1/2,-y+1/2,-z+1/2
-x,y+1/2,-z
-x,-y,-z
x-1/2,y,-z-1/2
-x-1/2,y-1/2,z-1/2
x,-y-1/2,z

loop_
_atom_site_label
_atom_site_type_symbol
_atom_site_fract_x
_atom_site_fract_y
_atom_site_fract_z
_atom_site_occupancy
_atom_site_U_iso_or_equiv
Sr1 Sr+2 0.5126 0.25 -0.001 0.5 0.0
O2 O-2 0.2723 0.0244 0.2271 1 0.0
O1 O-2 -0.0052 0.25 -0.0501 1 0.0
Ti1 Ti+4 0 0 0 1 0.0
Ca1 Ca+2 0.5126 0.25 -0.001 0.5 0.0
